data_2202439
loop_
_publ_author_name
'Moreno-Fuquen, Rodolfo'
'Valencia, Hoover'
'Abonia, Rodrigo'
'Kennedy, Alan R.'
'Graham Duncan'

_publ_section_title
;
 <i>p</i>-Nitrophenylmaleimide
;
_journal_issue 11
_journal_name_full 'Acta Crystallographica Section E'
_journal_page_first o1717
_journal_page_last o1718
_journal_paper_doi 10.1107/S1600536803022426
_journal_volume 59
_journal_year 2003
_chemical_formula_iupac 'C10 H6 N2 O4'
_chemical_formula_moiety 'C10 H6 N2 O4'
_chemical_formula_sum 'C10 H6 N2 O4'
_chemical_formula_weight 218.17
_chemical_melting_point 436.0(10)
_space_group_IT_number 15
_symmetry_cell_setting monoclinic
_symmetry_space_group_name_Hall '-C 2yc'
_symmetry_space_group_name_H-M 'C 1 2/c 1'
_atom_sites_solution_hydrogens geom
_atom_sites_solution_primary direct
_atom_sites_solution_secondary difmap
_audit_creation_method SHELXL-97
_cell_angle_alpha 90.00
_cell_angle_beta 109.69(3)
_cell_angle_gamma 90.00
_cell_formula_units_Z 4
_cell_length_a 10.535(2)
_cell_length_b 11.624(3)
_cell_length_c 8.148(2)
_cell_measurement_reflns_used 25
_cell_measurement_temperature 293(2)
_cell_measurement_theta_max 16
_cell_measurement_theta_min 8
_cell_volume 939.5(4)
_computing_cell_refinement 'CAD-4 Software'
_computing_data_collection 'CAD-4 Software (Enraf-Nonius, 1989)'
_computing_data_reduction 'CAD-4 SDP (Frenz, 1978)'
_computing_molecular_graphics 'ORTEP-3 (Farrugia, 1997)'
_computing_publication_material SHELXL97
_computing_structure_refinement 'SHELXL97 (Sheldrick, 1997)'
_computing_structure_solution 'SHELXS86 (Sheldrick, 1990)'
_diffrn_ambient_temperature 293(2)
_diffrn_measured_fraction_theta_full 1.00
_diffrn_measured_fraction_theta_max 0.99
_diffrn_measurement_device_type 'Enraf-Nonius CAD-4'
_diffrn_measurement_method \w/2\q
_diffrn_radiation_monochromator graphite
_diffrn_radiation_source 'fine-focus sealed tube'
_diffrn_radiation_type MoK\a
_diffrn_radiation_wavelength 0.71073
_diffrn_reflns_av_R_equivalents 0.0166
_diffrn_reflns_av_sigmaI/netI 0.0106
_diffrn_reflns_limit_h_max 12
_diffrn_reflns_limit_h_min 0
_diffrn_reflns_limit_k_max 0
_diffrn_reflns_limit_k_min -13
_diffrn_reflns_limit_l_max 9
_diffrn_reflns_limit_l_min -9
_diffrn_reflns_number 870
_diffrn_reflns_theta_full 25.0
_diffrn_reflns_theta_max 24.97
_diffrn_reflns_theta_min 2.70
_diffrn_standards_decay_% 1.2
_diffrn_standards_interval_time 120
_diffrn_standards_number 3
_exptl_absorpt_coefficient_mu 0.123
_exptl_absorpt_correction_type none
_exptl_crystal_colour colourless
_exptl_crystal_density_diffrn 1.543
_exptl_crystal_density_method 'not measured'
_exptl_crystal_description prism
_exptl_crystal_F_000 448
_exptl_crystal_size_max 0.18
_exptl_crystal_size_mid 0.15
_exptl_crystal_size_min 0.08
_refine_diff_density_max 0.137
_refine_diff_density_min -0.201
_refine_ls_extinction_coef 0.0169(18)
_refine_ls_extinction_expression Fc^*^=kFc[1+0.001xFc^2^\l^3^/sin(2\q)]^-1/4^
_refine_ls_extinction_method SHELXL97
_refine_ls_goodness_of_fit_ref 1.045
_refine_ls_hydrogen_treatment constr
_refine_ls_matrix_type full
_refine_ls_number_parameters 76
_refine_ls_number_reflns 824
_refine_ls_number_restraints 0
_refine_ls_restrained_S_all 1.045
_refine_ls_R_factor_all 0.0344
_refine_ls_R_factor_gt 0.0302
_refine_ls_shift/su_max 0.000
_refine_ls_shift/su_mean 0.000
_refine_ls_structure_factor_coef Fsqd
_refine_ls_weighting_details 'calc w = 1/[\s^2^(Fo^2^)+(0.0429P)^2^+0.4529P] where P = (Fo^2^+2Fc^2^)/3'
_refine_ls_weighting_scheme calc
_refine_ls_wR_factor_gt 0.0815
_refine_ls_wR_factor_ref 0.0845
_reflns_number_gt 738
_reflns_number_total 824
_reflns_threshold_expression I>2\s(I)
_cod_data_source_file cf6281.cif
_cod_data_source_block I
_cod_original_sg_symbol_H-M 'C 2/c'
_cod_database_code 2202439
_cod_database_fobs_code 2202439

loop_
_symmetry_equiv_pos_as_xyz
'x, y, z'
'-x, y, -z+1/2'
'x+1/2, y+1/2, z'
'-x+1/2, y+1/2, -z+1/2'
'-x, -y, -z'
'x, -y, z-1/2'
'-x+1/2, -y+1/2, -z'
'x+1/2, -y+1/2, z-1/2'

loop_
_atom_site_label
_atom_site_fract_x
_atom_site_fract_y
_atom_site_fract_z
_atom_site_U_iso_or_equiv
_atom_site_adp_type
_atom_site_calc_flag
_atom_site_refinement_flags
_atom_site_occupancy
_atom_site_disorder_assembly
_atom_site_disorder_group
_atom_site_type_symbol
N1 0.5000 0.21145(13) 0.2500 0.0394(4) Uani d S 1 . . N
N2 0.5000 -0.27159(14) 0.2500 0.0426(4) Uani d S 1 . . N
C4 0.5000 0.08902(15) 0.2500 0.0345(4) Uani d S 1 . . C
C1 0.5000 -0.14578(15) 0.2500 0.0359(4) Uani d S 1 . . C
C3 0.39783(13) 0.03000(11) 0.12627(18) 0.0407(4) Uani d . 1 . . C
H3 0.3294 0.0703 0.0438 0.049 Uiso calc R 1 . . H
O2 0.43544(12) -0.32156(9) 0.11594(15) 0.0611(4) Uani d . 1 . . O
C2 0.39760(13) -0.08862(12) 0.12539(17) 0.0405(4) Uani d . 1 . . C
H2 0.3297 -0.1292 0.0424 0.049 Uiso calc R 1 . . H
O1 0.27411(10) 0.24654(10) 0.20227(15) 0.0572(4) Uani d . 1 . . O
C5 0.38614(15) 0.28100(12) 0.22655(18) 0.0441(4) Uani d . 1 . . C
C6 0.43556(17) 0.40155(13) 0.2380(2) 0.0566(4) Uani d . 1 . . C
H6 0.3828 0.4669 0.2293 0.068 Uiso calc R 1 . . H

loop_
_atom_site_aniso_label
_atom_site_aniso_U_11
_atom_site_aniso_U_22
_atom_site_aniso_U_33
_atom_site_aniso_U_12
_atom_site_aniso_U_13
_atom_site_aniso_U_23
N1 0.0392(8) 0.0297(8) 0.0479(9) 0.000 0.0128(7) 0.000
N2 0.0480(9) 0.0326(9) 0.0474(10) 0.000 0.0164(8) 0.000
C4 0.0349(9) 0.0311(9) 0.0402(9) 0.000 0.0161(8) 0.000
C1 0.0399(10) 0.0299(9) 0.0408(10) 0.000 0.0175(8) 0.000
C3 0.0364(7) 0.0370(8) 0.0431(8) 0.0024(5) 0.0062(6) 0.0039(6)
O2 0.0801(8) 0.0380(6) 0.0563(7) -0.0050(5) 0.0113(6) -0.0102(5)
C2 0.0374(7) 0.0370(7) 0.0428(7) -0.0048(6) 0.0078(6) -0.0020(6)
O1 0.0444(6) 0.0538(7) 0.0729(8) 0.0088(5) 0.0189(5) -0.0050(5)
C5 0.0481(8) 0.0384(8) 0.0430(8) 0.0079(6) 0.0115(6) -0.0009(6)
C6 0.0698(9) 0.0341(8) 0.0570(9) 0.0086(7) 0.0098(8) -0.0023(7)

loop_
_atom_type_symbol
_atom_type_description
_atom_type_scat_dispersion_real
_atom_type_scat_dispersion_imag
_atom_type_scat_source
O O 0.0106 0.0060 'International Tables Vol C Tables 4.2.6.8 and 6.1.1.4'
N N 0.0061 0.0033 'International Tables Vol C Tables 4.2.6.8 and 6.1.1.4'
C C 0.0033 0.0016 'International Tables Vol C Tables 4.2.6.8 and 6.1.1.4'
H H 0.0000 0.0000 'International Tables Vol C Tables 4.2.6.8 and 6.1.1.4'

loop_
_geom_angle_atom_site_label_1
_geom_angle_atom_site_label_2
_geom_angle_atom_site_label_3
_geom_angle_site_symmetry_1
_geom_angle_site_symmetry_3
_geom_angle
C5 N1 C5 2_655 . 109.75(16)
C5 N1 C4 2_655 . 125.12(8)
C5 N1 C4 . . 125.12(8)
O2 N2 O2 . 2_655 123.22(17)
O2 N2 C1 . . 118.39(8)
O2 N2 C1 2_655 . 118.39(8)
C3 C4 C3 . 2_655 120.56(17)
C3 C4 N1 . . 119.72(9)
C3 C4 N1 2_655 . 119.72(9)
C2 C1 C2 2_655 . 122.33(17)
C2 C1 N2 2_655 . 118.83(9)
C2 C1 N2 . . 118.83(9)
C2 C3 C4 . . 119.94(13)
C2 C3 H3 . . 120.0
C4 C3 H3 . . 120.0
C1 C2 C3 . . 118.61(12)
C1 C2 H2 . . 120.7
C3 C2 H2 . . 120.7
O1 C5 N1 . . 125.34(13)
O1 C5 C6 . . 129.06(14)
N1 C5 C6 . . 105.59(13)
C6 C6 C5 2_655 . 109.52(9)
C6 C6 H6 2_655 . 125.2
C5 C6 H6 . . 125.2

loop_
_geom_bond_atom_site_label_1
_geom_bond_atom_site_label_2
_geom_bond_site_symmetry_2
_geom_bond_distance
_geom_bond_publ_flag
N1 C5 2_655 1.4052(17) ?
N1 C5 . 1.4052(17) ?
N1 C4 . 1.423(2) ?
N2 O2 . 1.2217(13) ?
N2 O2 2_655 1.2217(13) ?
N2 C1 . 1.462(2) ?
C4 C3 . 1.3835(16) ?
C4 C3 2_655 1.3835(16) ?
C1 C2 2_655 1.3777(16) ?
C1 C2 . 1.3777(16) ?
C3 C2 . 1.379(2) ?
C3 H3 . 0.930 ?
C2 H2 . 0.930 ?
O1 C5 . 1.1979(18) ?
C5 C6 . 1.487(2) ?
C6 C6 2_655 1.305(3) ?
C6 H6 . 0.930 ?

loop_
_geom_torsion_atom_site_label_1
_geom_torsion_atom_site_label_2
_geom_torsion_atom_site_label_3
_geom_torsion_atom_site_label_4
_geom_torsion_site_symmetry_1
_geom_torsion_site_symmetry_4
_geom_torsion
C5 N1 C4 C3 2_655 . -136.82(10)
C5 N1 C4 C3 . . 43.18(10)
C5 N1 C4 C3 2_655 2_655 43.18(10)
C5 N1 C4 C3 . 2_655 -136.82(10)
O2 N2 C1 C2 . 2_655 -159.26(10)
O2 N2 C1 C2 2_655 2_655 20.74(10)
O2 N2 C1 C2 . . 20.74(10)
O2 N2 C1 C2 2_655 . -159.26(10)
C3 C4 C3 C2 2_655 . -0.20(9)
N1 C4 C3 C2 . . 179.80(9)
C2 C1 C2 C3 2_655 . -0.20(9)
N2 C1 C2 C3 . . 179.80(9)
C4 C3 C2 C1 . . 0.39(18)
C5 N1 C5 O1 2_655 . 179.43(17)
C4 N1 C5 O1 . . -0.57(17)
C5 N1 C5 C6 2_655 . -0.39(7)
C4 N1 C5 C6 . . 179.61(7)
O1 C5 C6 C6 . 2_655 -178.66(18)
N1 C5 C6 C6 . 2_655 1.2(2)
